data_7238865
loop_
_publ_author_name
'Dey, Avishek'
'Mandal, Sumit K.'
'Biradha, Kumar'

_publ_section_title
;
 Metal--organic gels and coordination networks of
 pyridine-3,5-bis(1-methyl-benzimidazole-2-yl) and metal halides: self
 sustainability, mechano, chemical responsiveness and gas and dye
 sorptions
;
_journal_issue 45
_journal_name_full CrystEngComm
_journal_page_first 9769
_journal_paper_doi 10.1039/c3ce41501e
_journal_volume 15
_journal_year 2013
_chemical_formula_sum 'C21 H17 Br2 Cd N5'
_chemical_formula_weight 611.62
_space_group_IT_number 14
_space_group_name_Hall '-P 2yn'
_space_group_name_H-M_alt 'P 1 21/n 1'
_symmetry_cell_setting monoclinic
_symmetry_space_group_name_H-M 'P 1 21/n 1'
_atom_sites_solution_hydrogens geom
_atom_sites_solution_primary direct
_atom_sites_solution_secondary difmap
_audit_creation_method SHELXL-97
_cell_angle_alpha 90.00
_cell_angle_beta 107.313(3)
_cell_angle_gamma 90.00
_cell_formula_units_Z 4
_cell_length_a 14.7153(13)
_cell_length_b 9.0139(8)
_cell_length_c 16.3787(14)
_cell_measurement_temperature 293(2)
_cell_volume 2074.1(3)
_computing_structure_refinement 'SHELXL-97 (Sheldrick, 1997)'
_computing_structure_solution 'SHELXS-97 (Sheldrick, 1990)'
_diffrn_ambient_temperature 293(2)
_diffrn_measured_fraction_theta_full 0.977
_diffrn_measured_fraction_theta_max 0.977
_diffrn_radiation_monochromator graphite
_diffrn_radiation_source 'fine-focus sealed tube'
_diffrn_radiation_type MoK\a
_diffrn_radiation_wavelength 0.71073
_diffrn_reflns_av_R_equivalents 0.0568
_diffrn_reflns_av_sigmaI/netI 0.0523
_diffrn_reflns_limit_h_max 19
_diffrn_reflns_limit_h_min -19
_diffrn_reflns_limit_k_max 11
_diffrn_reflns_limit_k_min -12
_diffrn_reflns_limit_l_max 21
_diffrn_reflns_limit_l_min -21
_diffrn_reflns_number 27686
_diffrn_reflns_theta_full 28.49
_diffrn_reflns_theta_max 28.49
_diffrn_reflns_theta_min 1.64
_exptl_absorpt_coefficient_mu 4.924
_exptl_absorpt_correction_T_max 0.478
_exptl_absorpt_correction_T_min 0.301
_exptl_absorpt_correction_type empirical
_exptl_absorpt_process_details SADABS
_exptl_crystal_colour colourless
_exptl_crystal_density_diffrn 1.959
_exptl_crystal_density_method 'not measured'
_exptl_crystal_description 'rectangular blocks'
_exptl_crystal_F_000 1184
_exptl_crystal_size_max 0.28
_exptl_crystal_size_mid 0.21
_exptl_crystal_size_min 0.15
_refine_diff_density_max 0.692
_refine_diff_density_min -0.607
_refine_diff_density_rms 0.115
_refine_ls_extinction_method none
_refine_ls_goodness_of_fit_ref 0.815
_refine_ls_hydrogen_treatment mixed
_refine_ls_matrix_type full
_refine_ls_number_parameters 262
_refine_ls_number_reflns 5126
_refine_ls_number_restraints 0
_refine_ls_restrained_S_all 0.815
_refine_ls_R_factor_all 0.0694
_refine_ls_R_factor_gt 0.0388
_refine_ls_shift/su_max 0.001
_refine_ls_shift/su_mean 0.000
_refine_ls_structure_factor_coef Fsqd
_refine_ls_weighting_details 'calc w=1/[\s^2^(Fo^2^)+(0.1000P)^2^+0.0000P] where P=(Fo^2^+2Fc^2^)/3'
_refine_ls_weighting_scheme calc
_refine_ls_wR_factor_gt 0.1037
_refine_ls_wR_factor_ref 0.1258
_reflns_number_gt 3637
_reflns_number_total 5126
_reflns_threshold_expression >2sigma(I)
_cod_data_source_file c3ce41501e.txt
_cod_data_source_block 1
_cod_depositor_comments
;
The following automatic conversions were performed:

data item '_symmetry_cell_setting' value 'Monoclinic' was changed to
'monoclinic' in accordance with the
/home/saulius/struct/COD-crude-data/automatic-downloads/DataCite-retrospective/RSC/depositions/lib/dictionaries/cif_core.dic
dictionary named 'cif_core.dic' version 2.4.2 last updated on
2011-04-26.

Automatic conversion script
Id: cif_fix_values 6909 2019-04-08 15:41:33Z antanas 
;
_cod_original_sg_symbol_H-M P2(1)/n
_cod_database_code 7238865

loop_
_symmetry_equiv_pos_as_xyz
'x, y, z'
'-x+1/2, y+1/2, -z+1/2'
'-x, -y, -z'
'x-1/2, -y-1/2, z-1/2'

loop_
_atom_site_label
_atom_site_type_symbol
_atom_site_fract_x
_atom_site_fract_y
_atom_site_fract_z
_atom_site_U_iso_or_equiv
_atom_site_adp_type
_atom_site_occupancy
_atom_site_symmetry_multiplicity
_atom_site_calc_flag
_atom_site_refinement_flags
Cd1 Cd 0.26452(2) 0.05011(4) 0.12935(2) 0.03090(12) Uani 1 1 d .
Br1 Br 0.37602(4) -0.07003(6) 0.25956(3) 0.04628(16) Uani 1 1 d .
Br2 Br 0.29660(4) -0.00710(6) -0.01149(3) 0.04359(16) Uani 1 1 d .
N1 N 0.3162(3) 0.2966(4) 0.1450(2) 0.0315(8) Uani 1 1 d .
C1 C 0.3524(3) 0.3589(5) 0.2219(3) 0.0310(10) Uani 1 1 d .
H1 H 0.3504 0.3068 0.2704 0.037 Uiso 1 1 calc R
C2 C 0.3932(3) 0.5007(5) 0.2313(3) 0.0280(9) Uani 1 1 d .
C3 C 0.3957(3) 0.5763(5) 0.1580(3) 0.0310(10) Uani 1 1 d .
H3 H 0.4209 0.6716 0.1625 0.037 Uiso 1 1 calc R
C4 C 0.3611(3) 0.5109(5) 0.0786(3) 0.0286(9) Uani 1 1 d .
C5 C 0.3212(3) 0.3696(5) 0.0757(3) 0.0306(9) Uani 1 1 d .
H5 H 0.2969 0.3241 0.0227 0.037 Uiso 1 1 calc R
N11 N 0.3004(3) 0.5450(4) -0.0762(2) 0.0354(9) Uani 1 1 d .
N12 N 0.4317(3) 0.6763(4) -0.0109(2) 0.0329(8) Uani 1 1 d .
C11 C 0.3631(3) 0.5782(5) -0.0031(3) 0.0313(10) Uani 1 1 d .
C12 C 0.3268(3) 0.6295(5) -0.1366(3) 0.0334(10) Uani 1 1 d .
C13 C 0.4078(3) 0.7120(5) -0.0968(3) 0.0341(10) Uani 1 1 d .
C14 C 0.4481(4) 0.8093(6) -0.1418(3) 0.0454(12) Uani 1 1 d .
H14 H 0.5023 0.8640 -0.1147 0.054 Uiso 1 1 calc R
C15 C 0.4038(4) 0.8211(7) -0.2290(3) 0.0524(14) Uani 1 1 d .
H15 H 0.4286 0.8854 -0.2613 0.063 Uiso 1 1 calc R
C16 C 0.3230(4) 0.7386(7) -0.2691(3) 0.0559(15) Uani 1 1 d .
H16 H 0.2947 0.7498 -0.3276 0.067 Uiso 1 1 calc R
C17 C 0.2840(4) 0.6414(6) -0.2248(3) 0.0455(12) Uani 1 1 d .
H17 H 0.2307 0.5852 -0.2525 0.055 Uiso 1 1 calc R
C18 C 0.5136(4) 0.7376(6) 0.0539(3) 0.0442(12) Uani 1 1 d .
H18A H 0.5475 0.8036 0.0272 0.066 Uiso 1 1 calc R
H18B H 0.5550 0.6584 0.0816 0.066 Uiso 1 1 calc R
H18C H 0.4924 0.7912 0.0954 0.066 Uiso 1 1 calc R
N21 N 0.3867(3) 0.5779(4) 0.3758(2) 0.0279(8) Uani 1 1 d .
N22 N 0.5177(2) 0.6345(4) 0.3425(2) 0.0307(8) Uani 1 1 d .
C21 C 0.4311(3) 0.5670(5) 0.3158(3) 0.0288(9) Uani 1 1 d .
C22 C 0.4461(3) 0.6586(5) 0.4424(3) 0.0293(9) Uani 1 1 d .
C23 C 0.5285(3) 0.6959(5) 0.4212(3) 0.0312(10) Uani 1 1 d .
C24 C 0.5997(3) 0.7840(6) 0.4738(3) 0.0406(11) Uani 1 1 d .
H24 H 0.6542 0.8081 0.4590 0.049 Uiso 1 1 calc R
C25 C 0.5860(4) 0.8339(7) 0.5483(3) 0.0496(13) Uani 1 1 d .
H25 H 0.6318 0.8942 0.5846 0.060 Uiso 1 1 calc R
C26 C 0.5042(4) 0.7955(6) 0.5708(3) 0.0474(13) Uani 1 1 d .
H26 H 0.4975 0.8303 0.6221 0.057 Uiso 1 1 calc R
C27 C 0.4338(3) 0.7081(6) 0.5193(3) 0.0387(11) Uani 1 1 d .
H27 H 0.3800 0.6830 0.5349 0.046 Uiso 1 1 calc R
C28 C 0.5894(3) 0.6454(7) 0.2970(3) 0.0463(13) Uani 1 1 d .
H28A H 0.6436 0.6994 0.3314 0.069 Uiso 1 1 calc R
H28B H 0.5628 0.6963 0.2438 0.069 Uiso 1 1 calc R
H28C H 0.6089 0.5476 0.2861 0.069 Uiso 1 1 calc R

loop_
_atom_site_aniso_label
_atom_site_aniso_U_11
_atom_site_aniso_U_22
_atom_site_aniso_U_33
_atom_site_aniso_U_23
_atom_site_aniso_U_13
_atom_site_aniso_U_12
Cd1 0.0323(2) 0.03042(19) 0.0300(2) 0.00047(13) 0.00932(15) 0.00149(13)
Br1 0.0525(3) 0.0384(3) 0.0385(3) 0.0030(2) -0.0008(2) 0.0072(2)
Br2 0.0472(3) 0.0480(3) 0.0388(3) -0.0116(2) 0.0178(2) -0.0001(2)
N1 0.035(2) 0.0304(19) 0.030(2) 0.0014(16) 0.0116(17) 0.0003(16)
C1 0.039(2) 0.029(2) 0.028(2) -0.0024(18) 0.014(2) -0.0011(18)
C2 0.030(2) 0.028(2) 0.026(2) -0.0027(17) 0.0084(19) 0.0015(17)
C3 0.033(2) 0.027(2) 0.036(3) -0.0006(18) 0.016(2) -0.0004(18)
C4 0.033(2) 0.030(2) 0.024(2) 0.0029(17) 0.0092(19) 0.0047(18)
C5 0.034(2) 0.032(2) 0.025(2) -0.0029(18) 0.0070(19) 0.0000(18)
N11 0.041(2) 0.039(2) 0.028(2) 0.0004(17) 0.0116(18) 0.0009(17)
N12 0.033(2) 0.032(2) 0.035(2) 0.0013(16) 0.0130(17) 0.0019(16)
C11 0.034(2) 0.029(2) 0.034(3) 0.0022(18) 0.015(2) 0.0060(18)
C12 0.039(3) 0.035(2) 0.030(2) 0.0015(19) 0.016(2) 0.006(2)
C13 0.037(2) 0.037(2) 0.032(2) 0.006(2) 0.017(2) 0.011(2)
C14 0.056(3) 0.042(3) 0.047(3) 0.003(2) 0.028(3) 0.005(2)
C15 0.070(4) 0.054(3) 0.042(3) 0.012(3) 0.030(3) 0.009(3)
C16 0.070(4) 0.070(4) 0.033(3) 0.009(3) 0.023(3) 0.021(3)
C17 0.056(3) 0.050(3) 0.032(3) 0.002(2) 0.015(2) 0.010(3)
C18 0.041(3) 0.055(3) 0.040(3) 0.001(2) 0.017(2) -0.009(2)
N21 0.0303(19) 0.0277(18) 0.0263(19) -0.0024(14) 0.0090(16) -0.0023(15)
N22 0.0272(18) 0.034(2) 0.031(2) -0.0003(16) 0.0090(16) -0.0003(15)
C21 0.036(2) 0.029(2) 0.022(2) -0.0003(17) 0.0096(19) 0.0006(18)
C22 0.026(2) 0.032(2) 0.029(2) -0.0019(18) 0.0060(18) -0.0012(17)
C23 0.031(2) 0.035(2) 0.027(2) -0.0007(18) 0.0077(19) 0.0015(18)
C24 0.033(2) 0.050(3) 0.038(3) -0.004(2) 0.009(2) -0.008(2)
C25 0.042(3) 0.058(3) 0.042(3) -0.019(3) 0.003(2) -0.016(3)
C26 0.046(3) 0.060(3) 0.035(3) -0.021(2) 0.011(2) -0.006(2)
C27 0.037(3) 0.050(3) 0.030(2) -0.006(2) 0.010(2) -0.004(2)
C28 0.029(2) 0.077(4) 0.036(3) 0.000(3) 0.015(2) -0.002(2)

loop_
_atom_type_symbol
_atom_type_description
_atom_type_scat_dispersion_real
_atom_type_scat_dispersion_imag
_atom_type_scat_source
C C 0.0033 0.0016 'International Tables Vol C Tables 4.2.6.8 and 6.1.1.4'
H H 0.0000 0.0000 'International Tables Vol C Tables 4.2.6.8 and 6.1.1.4'
N N 0.0061 0.0033 'International Tables Vol C Tables 4.2.6.8 and 6.1.1.4'
Br Br -0.2901 2.4595 'International Tables Vol C Tables 4.2.6.8 and 6.1.1.4'
Cd Cd -0.8075 1.2024 'International Tables Vol C Tables 4.2.6.8 and 6.1.1.4'

loop_
_geom_angle_atom_site_label_1
_geom_angle_atom_site_label_2
_geom_angle_atom_site_label_3
_geom_angle
_geom_angle_site_symmetry_1
_geom_angle_site_symmetry_3
N21 Cd1 N1 100.78(13) 2_545 .
N21 Cd1 Br1 118.39(9) 2_545 .
N1 Cd1 Br1 101.97(9) . .
N21 Cd1 Br2 116.35(9) 2_545 .
N1 Cd1 Br2 98.62(9) . .
Br1 Cd1 Br2 115.57(2) . .
C5 N1 C1 119.3(4) . .
C5 N1 Cd1 118.3(3) . .
C1 N1 Cd1 121.8(3) . .
N1 C1 C2 121.5(4) . .
C3 C2 C1 118.2(4) . .
C3 C2 C21 121.2(4) . .
C1 C2 C21 120.6(4) . .
C4 C3 C2 120.5(4) . .
C3 C4 C5 117.1(4) . .
C3 C4 C11 125.3(4) . .
C5 C4 C11 117.7(4) . .
N1 C5 C4 123.3(4) . .
C11 N11 C12 104.8(4) . .
C11 N12 C13 105.8(4) . .
C11 N12 C18 130.3(4) . .
C13 N12 C18 123.8(4) . .
N11 C11 N12 113.5(4) . .
N11 C11 C4 122.4(4) . .
N12 C11 C4 124.1(4) . .
C13 C12 N11 109.9(4) . .
C13 C12 C17 120.2(4) . .
N11 C12 C17 129.9(5) . .
N12 C13 C14 132.0(5) . .
N12 C13 C12 106.0(4) . .
C14 C13 C12 122.0(4) . .
C15 C14 C13 116.8(5) . .
C14 C15 C16 121.3(5) . .
C17 C16 C15 121.8(5) . .
C16 C17 C12 117.8(5) . .
C21 N21 C22 106.7(3) . .
C21 N21 Cd1 132.0(3) . 2
C22 N21 Cd1 118.7(3) . 2
C21 N22 C23 108.6(3) . .
C21 N22 C28 127.8(4) . .
C23 N22 C28 123.6(4) . .
N21 C21 N22 110.3(4) . .
N21 C21 C2 126.6(4) . .
N22 C21 C2 123.1(4) . .
N21 C22 C27 131.2(4) . .
N21 C22 C23 108.7(4) . .
C27 C22 C23 120.1(4) . .
N22 C23 C24 132.1(4) . .
N22 C23 C22 105.7(4) . .
C24 C23 C22 122.1(4) . .
C25 C24 C23 117.2(4) . .
C24 C25 C26 121.1(5) . .
C27 C26 C25 122.0(4) . .
C26 C27 C22 117.4(4) . .

loop_
_geom_bond_atom_site_label_1
_geom_bond_atom_site_label_2
_geom_bond_distance
_geom_bond_site_symmetry_2
Cd1 N21 2.216(3) 2_545
Cd1 N1 2.338(4) .
Cd1 Br1 2.5160(6) .
Cd1 Br2 2.5412(6) .
N1 C5 1.332(5) .
N1 C1 1.337(5) .
C1 C2 1.402(6) .
C2 C3 1.391(6) .
C2 C21 1.458(6) .
C3 C4 1.380(6) .
C4 C5 1.398(6) .
C4 C11 1.477(6) .
N11 C11 1.311(6) .
N11 C12 1.392(6) .
N12 C11 1.376(6) .
N12 C13 1.382(6) .
N12 C18 1.457(6) .
C12 C13 1.392(7) .
C12 C17 1.398(7) .
C13 C14 1.388(6) .
C14 C15 1.387(7) .
C15 C16 1.390(9) .
C16 C17 1.368(7) .
N21 C21 1.336(5) .
N21 C22 1.383(5) .
N21 Cd1 2.216(3) 2
N22 C21 1.362(6) .
N22 C23 1.367(6) .
N22 C28 1.465(5) .
C22 C27 1.396(6) .
C22 C23 1.399(6) .
C23 C24 1.390(6) .
C24 C25 1.370(7) .
C25 C26 1.403(7) .
C26 C27 1.373(7) .
